data_1536657
loop_
_publ_author_name
'Woodward, J.D.'
'Albrecht-Schmitt, T.E.'
'Almond, P.M.'

_publ_section_title
;
 Synthesis and crystal structures of the layered uranyl tellurites A2 ((U
 O2)3 (Te O3)2 O2) (A = K, Rb, Cs)
;
_journal_name_full 'Journal of Solid State Chemistry'
_journal_page_first 3971
_journal_page_last 3976
_journal_volume 177
_journal_year 2004
_chemical_formula_sum 'Cs2 O14 Te2 U3'
_chemical_name_systematic 'Cs2 ((U O2)3 (Te O3)2 O2)'
_space_group_IT_number 2
_symmetry_space_group_name_Hall '-P 1'
_symmetry_space_group_name_H-M 'P -1'
_cell_angle_alpha 109.3
_cell_angle_beta 100.57
_cell_angle_gamma 99.5
_cell_formula_units_Z 1
_cell_length_a 7.0007
_cell_length_b 7.5195
_cell_length_c 8.4327
_cell_volume 399.486
_citation_journal_id_ASTM JSSCBI
_cod_data_source_file Woodward_JSSCBI_2004_1595.cif
_cod_data_source_block Cs2O14Te2U3
_cod_original_cell_volume 399.4858
_cod_database_code 1536657

loop_
_symmetry_equiv_pos_as_xyz
x,y,z
-x,-y,-z

loop_
_atom_site_label
_atom_site_type_symbol
_atom_site_fract_x
_atom_site_fract_y
_atom_site_fract_z
_atom_site_occupancy
_atom_site_U_iso_or_equiv
O5 O-2 0.3686 0.0066 -0.3178 1 0.0
O1 O-2 0.034 -0.2275 -0.2563 1 0.0
O2 O-2 -0.3554 -0.2482 -0.3692 1 0.0
O6 O-2 0.4053 -0.381 -0.1596 1 0.0
O7 O-2 0.0437 0.1933 -0.081 1 0.0
O3 O-2 -0.207 -0.5787 -0.4991 1 0.0
U2 U+6 0.39755 -0.17742 -0.22903 1 0.0
Cs1 Cs+1 0.70562 0.36922 -0.18003 1 0.0
O4 O-2 0.3183 -0.0131 0.0267 1 0.0
Te1 Te+4 -0.15363 -0.31797 -0.47023 1 0.0
U1 U+6 0 0 0 1 0.0
